data_2002288
loop_
_publ_author_name
'Paletta, E'
'Mueller-Buschbaum, Hk'

_publ_section_title 'Zur Kristallstruktur von Sr Tb2 O4'
_journal_name_full 'Journal of Inorganic and Nuclear Chemistry'
_journal_page_first 1425
_journal_page_last 1432
_journal_paper_doi 10.1016/0022-1902(68)80281-7
_journal_volume 30
_journal_year 1968
_chemical_formula_structural 'Sr Tb2 O4'
_chemical_formula_sum 'O4 Sr Tb2'
_chemical_name_systematic 'Strontium diterbium oxide'
_space_group_IT_number 62
_symmetry_cell_setting orthorhombic
_symmetry_Int_Tables_number 62
_symmetry_space_group_name_Hall '-P 2c 2n'
_symmetry_space_group_name_H-M 'P n a m'
_cell_angle_alpha 90
_cell_angle_beta 90
_cell_angle_gamma 90
_cell_formula_units_Z 4
_cell_length_a 10.1
_cell_length_b 11.98
_cell_length_c 3.45
_cell_volume 417.4
_cod_database_code 2002288

loop_
_symmetry_equiv_pos_as_xyz
x,y,z
1/2+x,1/2-y,1/2-z
-x,-y,1/2+z
1/2-x,1/2+y,-z
-x,-y,-z
1/2-x,1/2+y,1/2+z
x,y,1/2-z
1/2+x,1/2-y,z

loop_
_atom_site_label
_atom_site_type_symbol
_atom_site_symmetry_multiplicity
_atom_site_Wyckoff_symbol
_atom_site_fract_x
_atom_site_fract_y
_atom_site_fract_z
_atom_site_occupancy
_atom_site_attached_hydrogens
_atom_site_calc_flag
Sr1 Sr2+ 4 c 0.751 0.649 0.25 1. 0 d
Tb1 Tb3+ 4 c 0.422 0.108 0.25 1. 0 d
Tb2 Tb3+ 4 c 0.423 0.612 0.25 1. 0 d
O1 O2- 4 c 0.195 0.197 0.25 1. 0 d
O2 O2- 4 c 0.132 0.484 0.25 1. 0 d
O3 O2- 4 c 0.511 0.782 0.25 1. 0 d
O4 O2- 4 c 0.399 0.43 0.25 1. 0 d

loop_
_atom_type_symbol
_atom_type_oxidation_number
Sr2+ 2.000
Tb3+ 3.000
O2- -2.000
